data_7128426
loop_
_publ_author_name
'Berdiell, Izar Capel'
'Kulmaczewski, Rafal'
'Shahid, Namrah'
'Cespedes, Oscar'
'Halcrow, Malcolm A.'

_publ_section_title
;
 The number and shape of lattice solvent molecules controls spin-crossover
 in an isomorphous series of crystalline solvate salts.
;
_journal_issue 53
_journal_name_full 'Chemical communications (Cambridge, England)'
_journal_page_first 6566
_journal_page_last 6569
_journal_paper_doi 10.1039/d1cc02624k
_journal_volume 57
_journal_year 2021
_chemical_formula_moiety 'C26 H24 Fe N12 O2, 0.9(B F4), 1.1(Cl O4), C3 H5 N'
_chemical_formula_sum 'C29 H29 B0.9 Cl1.1 F3.6 Fe N13 O6.4'
_chemical_formula_weight 835.02
_chemical_name_systematic
;
Bis-[N-(2,6-di{pyrazol-1-yl}pyrid-4-yl)acetamide]iron(II)
tetrafluoroborate(2/0.9) perchlorate(2/1.1) propionitrile 
solvate 
;
_space_group_crystal_system triclinic
_space_group_IT_number 2
_space_group_name_Hall '-P 1'
_space_group_name_H-M_alt 'P -1'
_atom_sites_solution_hydrogens geom
_audit_creation_date 2020-07-21
_audit_creation_method
;
Olex2 1.3
(compiled 2020.06.28 svn.raecde09e for OlexSys, GUI svn.r6132)
;
_cell_angle_alpha 82.678(3)
_cell_angle_beta 78.686(4)
_cell_angle_gamma 85.091(4)
_cell_formula_units_Z 2
_cell_length_a 8.3123(5)
_cell_length_b 12.3617(5)
_cell_length_c 17.5779(6)
_cell_measurement_reflns_used 5626
_cell_measurement_temperature 125(2)
_cell_measurement_theta_max 73.39
_cell_measurement_theta_min 4.15
_cell_volume 1753.25(14)
_computing_cell_refinement 'CrysAlisPro, Agilent Technologies'
_computing_data_collection 'CrysAlisPro, Agilent Technologies'
_computing_data_reduction 'CrysAlisPro, Agilent Technologies'
_computing_molecular_graphics 'XSEED (Barbour, 2001)'
_computing_publication_material 'Olex2 1.3 (Dolomanov et al., 2009)'
_computing_structure_refinement 'SHELXL 2018/3 (Sheldrick, 2015)'
_computing_structure_solution 'SHELXS (Sheldrick, 2015)'
_diffrn_ambient_environment N~2~
_diffrn_ambient_temperature 125(2)
_diffrn_detector 'CCD plate'
_diffrn_detector_area_resol_mean 5.3095
_diffrn_measured_fraction_theta_full 0.944
_diffrn_measured_fraction_theta_max 0.927
_diffrn_measurement_device_type 'SuperNova, Dual, Cu at zero, Atlas'
_diffrn_measurement_method '\w scans'
_diffrn_radiation_monochromator mirror
_diffrn_radiation_probe x-ray
_diffrn_radiation_type CuK\a
_diffrn_radiation_wavelength 1.54184
_diffrn_reflns_av_R_equivalents 0.0449
_diffrn_reflns_av_unetI/netI 0.0579
_diffrn_reflns_Laue_measured_fraction_full 0.944
_diffrn_reflns_Laue_measured_fraction_max 0.927
_diffrn_reflns_limit_h_max 9
_diffrn_reflns_limit_h_min -10
_diffrn_reflns_limit_k_max 11
_diffrn_reflns_limit_k_min -14
_diffrn_reflns_limit_l_max 21
_diffrn_reflns_limit_l_min -21
_diffrn_reflns_number 13546
_diffrn_reflns_point_group_measured_fraction_full 0.944
_diffrn_reflns_point_group_measured_fraction_max 0.927
_diffrn_reflns_theta_full 72.000
_diffrn_reflns_theta_max 73.588
_diffrn_reflns_theta_min 3.612
_diffrn_source 'micro-focus sealed X-ray tube'
_diffrn_source_type 'SuperNova (Cu) X-ray Source'
_exptl_absorpt_coefficient_mu 4.964
_exptl_absorpt_correction_T_max 1.000
_exptl_absorpt_correction_T_min 0.443
_exptl_absorpt_correction_type multi-scan
_exptl_absorpt_process_details
;
CrysAlisPro, Agilent Technologies,
Version 1.171.36.24 (release 03-12-2012 CrysAlis171 .NET)
Empirical absorption correction using spherical harmonics,
 implemented in SCALE3 ABSPACK scaling algorithm.
;
_exptl_crystal_colour brown
_exptl_crystal_density_diffrn 1.582
_exptl_crystal_density_method 'not measured'
_exptl_crystal_description plate
_exptl_crystal_F_000 854
_exptl_crystal_size_max 0.35
_exptl_crystal_size_mid 0.28
_exptl_crystal_size_min 0.05
_refine_diff_density_max 0.494
_refine_diff_density_min -0.858
_refine_diff_density_rms 0.070
_refine_ls_extinction_method none
_refine_ls_goodness_of_fit_ref 1.029
_refine_ls_hydrogen_treatment constr
_refine_ls_matrix_type full
_refine_ls_number_parameters 488
_refine_ls_number_reflns 6565
_refine_ls_number_restraints 48
_refine_ls_restrained_S_all 1.056
_refine_ls_R_factor_all 0.0626
_refine_ls_R_factor_gt 0.0495
_refine_ls_shift/su_max 0.001
_refine_ls_shift/su_mean 0.000
_refine_ls_structure_factor_coef Fsqd
_refine_ls_weighting_details 'w=1/[\s^2^(Fo^2^)+(0.0598P)^2^+0.8511P] where P=(Fo^2^+2Fc^2^)/3'
_refine_ls_weighting_scheme calc
_refine_ls_wR_factor_gt 0.1166
_refine_ls_wR_factor_ref 0.1245
_reflns_Friedel_coverage 0.000
_reflns_number_gt 5375
_reflns_number_total 6565
_reflns_threshold_expression 'I > 2\s(I)'
_cod_data_source_file d1cc02624k11.cif
_cod_data_source_block etcnmalt
_cod_depositor_comments 'Adding full bibliography for 7128414--7128431.cif.'
_cod_original_cell_volume 1753.24(14)
_cod_original_formula_sum 'C29 H29 B0.90 Cl1.10 F3.60 Fe N13 O6.40'
_cod_database_code 7128426
_shelx_shelxl_version_number 2018/3
_shelx_space_group_comment
;
The symmetry employed for this shelxl refinement is uniquely defined
by the following loop, which should always be used as a source of
symmetry information in preference to the above space-group names.
They are only intended as comments.
;
_olex2_refinement_description
;
1. Fixed Uiso
 At 1.2 times of:
  All C(H) groups, All C(H,H) groups, All N(H) groups
 At 1.5 times of:
  All C(H,H,H) groups
2. Restrained distances
 B42-F43 = B42-F44 = B42-F45 = B42-F46
 1.37 with sigma of 0.02
 B47-F48 = B47-F49 = B47-F50 = B47-F51
 1.37 with sigma of 0.02
 F43-F44 = F43-F45 = F43-F46 = F44-F45 = F44-F46 = F45-F46
 2.24 with sigma of 0.02
 F48-F49 = F48-F50 = F48-F51 = F49-F50 = F49-F51 = F50-F51
 2.24 with sigma of 0.02
 Cl42-O43 = Cl42-O44 = Cl42-O45 = Cl42-O46
 1.45 with sigma of 0.02
 Cl47-O48 = Cl47-O49 = Cl47-O50 = Cl47-O51
 1.45 with sigma of 0.02
 O43-O44 = O43-O45 = O43-O46 = O44-O45 = O44-O46 = O45-O46
 2.37 with sigma of 0.02
 O48-O49 = O48-O50 = O48-O51 = O49-O50 = O49-O51 = O50-O51
 2.37 with sigma of 0.02
3. Uiso/Uaniso restraints and constraints
B42 \\sim F43 \\sim F44 \\sim F45 \\sim F46: within 2A with sigma of 0.005 and
sigma for terminal atoms of 0.01 within 2A
B47 \\sim F48 \\sim F49 \\sim F50 \\sim F51: within 2A with sigma of 0.002 and
sigma for terminal atoms of 0.004 within 2A
4. Others
 Fixed Sof: B42(0.49) F43(0.49) F44(0.49) F45(0.49) F46(0.49) Cl42(0.51)
 O43(0.51) O44(0.51) O45(0.51) O46(0.51) B47(0.41) F48(0.41) F49(0.41)
 F50(0.41) F51(0.41) Cl47(0.59) O48(0.59) O49(0.59) O50(0.59) O51(0.59)
5.a Secondary CH2 refined with riding coordinates:
 C53(H53A,H53B)
5.b Me refined with riding coordinates:
 C52(H52A,H52B,H52C)
5.c Aromatic/amide H refined with riding coordinates:
 C4(H4), C6(H6), C10(H10), C11(H11), C12(H12), C15(H15), C16(H16), C17(H17),
 N18(H18), C24(H24), C26(H26), C30(H30), C31(H31), C32(H32), C35(H35), C36(H36),
  C37(H37), N38(H38)
5.d Idealised Me refined as rotating group:
 C21(H21A,H21B,H21C), C41(H41A,H41B,H41C)
;
_olex2_submission_special_instructions 'No special instructions were received'

loop_
_space_group_symop_operation_xyz
'x, y, z'
'-x, -y, -z'

loop_
_atom_site_label
_atom_site_type_symbol
_atom_site_fract_x
_atom_site_fract_y
_atom_site_fract_z
_atom_site_U_iso_or_equiv
_atom_site_adp_type
_atom_site_occupancy
_atom_site_site_symmetry_order
_atom_site_calc_flag
_atom_site_refinement_flags_posn
_atom_site_refinement_flags_adp
_atom_site_refinement_flags_occupancy
_atom_site_disorder_assembly
_atom_site_disorder_group
Fe1 Fe 0.76671(5) 0.76940(4) 0.73000(2) 0.01715(12) Uani 1 1 d . . . . .
N2 N 0.8175(3) 0.63545(19) 0.68535(13) 0.0177(5) Uani 1 1 d . . . . .
C3 C 0.7935(3) 0.6279(2) 0.61352(16) 0.0197(6) Uani 1 1 d . . . . .
C4 C 0.8145(4) 0.5316(2) 0.58021(16) 0.0209(6) Uani 1 1 d . . . . .
H4 H 0.799177 0.529205 0.528300 0.025 Uiso 1 1 calc R U . . .
C5 C 0.8596(4) 0.4369(2) 0.62643(17) 0.0212(6) Uani 1 1 d . . . . .
C6 C 0.8815(4) 0.4420(2) 0.70301(17) 0.0209(6) Uani 1 1 d . . . . .
H6 H 0.910369 0.378664 0.735378 0.025 Uiso 1 1 calc R U . . .
C7 C 0.8587(3) 0.5444(2) 0.72877(16) 0.0193(6) Uani 1 1 d . . . . .
N8 N 0.7391(3) 0.72945(19) 0.57872(14) 0.0206(5) Uani 1 1 d . . . . .
N9 N 0.7186(3) 0.8157(2) 0.62349(14) 0.0215(5) Uani 1 1 d . . . . .
C10 C 0.6616(4) 0.9000(2) 0.57982(17) 0.0232(6) Uani 1 1 d . . . . .
H10 H 0.636447 0.971341 0.595182 0.028 Uiso 1 1 calc R U . . .
C11 C 0.6434(4) 0.8697(3) 0.50773(18) 0.0277(7) Uani 1 1 d . . . . .
H11 H 0.604782 0.915228 0.466434 0.033 Uiso 1 1 calc R U . . .
C12 C 0.6927(4) 0.7610(3) 0.50938(17) 0.0245(6) Uani 1 1 d . . . . .
H12 H 0.694127 0.716127 0.469193 0.029 Uiso 1 1 calc R U . . .
N13 N 0.8691(3) 0.5677(2) 0.80376(14) 0.0204(5) Uani 1 1 d . . . . .
N14 N 0.8309(3) 0.67421(19) 0.81847(14) 0.0198(5) Uani 1 1 d . . . . .
C15 C 0.8389(4) 0.6756(3) 0.89298(16) 0.0225(6) Uani 1 1 d . . . . .
H15 H 0.818594 0.738915 0.919764 0.027 Uiso 1 1 calc R U . . .
C16 C 0.8815(4) 0.5709(3) 0.92666(18) 0.0262(6) Uani 1 1 d . . . . .
H16 H 0.894573 0.550524 0.979173 0.031 Uiso 1 1 calc R U . . .
C17 C 0.9006(4) 0.5036(3) 0.86897(17) 0.0243(6) Uani 1 1 d . . . . .
H17 H 0.929910 0.427360 0.873460 0.029 Uiso 1 1 calc R U . . .
N18 N 0.8742(3) 0.3402(2) 0.59205(15) 0.0248(5) Uani 1 1 d . . . . .
H18 H 0.845704 0.345131 0.546019 0.030 Uiso 1 1 calc R U . . .
C19 C 0.9278(4) 0.2377(3) 0.62146(18) 0.0258(6) Uani 1 1 d . . . . .
O20 O 0.9801(3) 0.21958(19) 0.68118(14) 0.0367(6) Uani 1 1 d . . . . .
C21 C 0.9108(4) 0.1499(3) 0.5712(2) 0.0318(7) Uani 1 1 d . . . . .
H21A H 0.975088 0.083285 0.586556 0.048 Uiso 1 1 calc R U . . .
H21B H 0.951459 0.175345 0.516210 0.048 Uiso 1 1 calc R U . . .
H21C H 0.794854 0.134168 0.578370 0.048 Uiso 1 1 calc R U . . .
N22 N 0.7048(3) 0.89534(19) 0.78398(13) 0.0179(5) Uani 1 1 d . . . . .
C23 C 0.5539(4) 0.9064(2) 0.82743(16) 0.0201(6) Uani 1 1 d . . . . .
C24 C 0.5047(4) 0.9906(2) 0.87237(17) 0.0219(6) Uani 1 1 d . . . . .
H24 H 0.396791 0.996954 0.902429 0.026 Uiso 1 1 calc R U . . .
C25 C 0.6208(4) 1.0671(2) 0.87202(16) 0.0222(6) Uani 1 1 d . . . . .
C26 C 0.7806(4) 1.0549(2) 0.82930(17) 0.0211(6) Uani 1 1 d . . . . .
H26 H 0.861393 1.104715 0.829492 0.025 Uiso 1 1 calc R U . . .
C27 C 0.8148(3) 0.9661(2) 0.78669(16) 0.0202(6) Uani 1 1 d . . . . .
N28 N 0.4586(3) 0.8214(2) 0.82015(14) 0.0206(5) Uani 1 1 d . . . . .
N29 N 0.5345(3) 0.74327(19) 0.77314(13) 0.0201(5) Uani 1 1 d . . . . .
C30 C 0.4231(4) 0.6725(2) 0.77658(17) 0.0235(6) Uani 1 1 d . . . . .
H30 H 0.439875 0.609946 0.749025 0.028 Uiso 1 1 calc R U . . .
C31 C 0.2762(4) 0.7016(3) 0.82637(19) 0.0289(7) Uani 1 1 d . . . . .
H31 H 0.178575 0.663056 0.838901 0.035 Uiso 1 1 calc R U . . .
C32 C 0.3021(4) 0.7964(3) 0.85312(18) 0.0264(6) Uani 1 1 d . . . . .
H32 H 0.225631 0.837046 0.887976 0.032 Uiso 1 1 calc R U . . .
N33 N 0.9680(3) 0.93676(19) 0.74250(14) 0.0197(5) Uani 1 1 d . . . . .
N34 N 0.9780(3) 0.8426(2) 0.70558(14) 0.0209(5) Uani 1 1 d . . . . .
C35 C 1.1301(4) 0.8344(2) 0.66657(17) 0.0230(6) Uani 1 1 d . . . . .
H35 H 1.173280 0.777874 0.634980 0.028 Uiso 1 1 calc R U . . .
C36 C 1.2204(4) 0.9204(3) 0.67787(18) 0.0252(6) Uani 1 1 d . . . . .
H36 H 1.332405 0.932119 0.656297 0.030 Uiso 1 1 calc R U . . .
C37 C 1.1144(4) 0.9835(2) 0.72607(17) 0.0231(6) Uani 1 1 d . . . . .
H37 H 1.138533 1.048062 0.744610 0.028 Uiso 1 1 calc R U . . .
N38 N 0.5691(3) 1.1526(2) 0.91739(15) 0.0258(5) Uani 1 1 d . . . . .
H38 H 0.479108 1.143918 0.952952 0.031 Uiso 1 1 calc R U . . .
C39 C 0.6438(4) 1.2494(3) 0.91256(18) 0.0254(6) Uani 1 1 d . . . . .
O40 O 0.7690(3) 1.27136(18) 0.86696(13) 0.0302(5) Uani 1 1 d . . . . .
C41 C 0.5502(5) 1.3273(3) 0.9677(2) 0.0371(8) Uani 1 1 d . . . . .
H41A H 0.594557 1.399573 0.953739 0.056 Uiso 1 1 calc R U . . .
H41B H 0.561559 1.299976 1.021369 0.056 Uiso 1 1 calc R U . . .
H41C H 0.433677 1.332739 0.963821 0.056 Uiso 1 1 calc R U . . .
B42 B 0.7073(14) 0.4368(10) 0.3946(7) 0.022(3) Uiso 0.49 1 d D U P A 1
F43 F 0.7352(6) 0.5523(3) 0.4060(2) 0.0241(10) Uiso 0.49 1 d D U P A 1
F44 F 0.5497(5) 0.4266(4) 0.3986(3) 0.0320(12) Uiso 0.49 1 d D U P A 1
F45 F 0.7936(6) 0.4320(5) 0.3143(3) 0.0272(15) Uiso 0.49 1 d D U P A 1
F46 F 0.7852(6) 0.3663(4) 0.4416(3) 0.0331(13) Uiso 0.49 1 d D U P A 1
Cl42 Cl 0.7142(3) 0.4480(2) 0.38671(15) 0.0254(7) Uiso 0.51 1 d D . P B 2
O43 O 0.6839(8) 0.5500(4) 0.4141(3) 0.0342(15) Uiso 0.51 1 d D . P B 2
O44 O 0.5612(7) 0.3932(5) 0.4009(3) 0.0368(16) Uiso 0.51 1 d D . P B 2
O45 O 0.7849(7) 0.4533(5) 0.3047(3) 0.0236(16) Uiso 0.51 1 d D . P B 2
O46 O 0.8277(6) 0.3802(4) 0.4305(3) 0.0194(11) Uiso 0.51 1 d D . P B 2
B47 B 0.0920(14) 1.1500(10) 0.9559(7) 0.024(2) Uiso 0.41 1 d D U P C 1
F48 F 0.1310(11) 1.1002(7) 0.8909(4) 0.030(2) Uiso 0.41 1 d D U P C 1
F49 F -0.0541(6) 1.1352(5) 0.9991(3) 0.0302(14) Uiso 0.41 1 d D U P C 1
F50 F 0.1073(8) 1.2728(5) 0.9331(4) 0.0339(16) Uiso 0.41 1 d D U P C 1
F51 F 0.2339(10) 1.1306(7) 0.9954(5) 0.028(2) Uiso 0.41 1 d D U P C 1
Cl47 Cl 0.1079(2) 1.16435(16) 0.95327(11) 0.0265(4) Uiso 0.59 1 d D . P D 2
O48 O 0.1251(10) 1.1139(6) 0.8844(4) 0.031(2) Uiso 0.59 1 d D . P D 2
O49 O -0.0415(6) 1.1667(5) 1.0017(3) 0.0394(15) Uiso 0.59 1 d D . P D 2
O50 O 0.1505(7) 1.2799(4) 0.9268(3) 0.0303(13) Uiso 0.59 1 d D . P D 2
O51 O 0.2319(8) 1.1159(6) 1.0011(4) 0.029(2) Uiso 0.59 1 d D . P D 2
C52 C 0.5421(6) 0.6423(3) 0.2478(3) 0.0495(10) Uani 1 1 d . . . . .
H52A H 0.602759 0.584063 0.218979 0.074 Uiso 1 1 calc R U . . .
H52B H 0.485958 0.610608 0.299112 0.074 Uiso 1 1 calc R U . . .
H52C H 0.460684 0.679936 0.218539 0.074 Uiso 1 1 calc R U . . .
C53 C 0.6613(5) 0.7236(3) 0.2584(2) 0.0373(8) Uani 1 1 d . . . . .
H53A H 0.744574 0.685149 0.287152 0.045 Uiso 1 1 calc R U . . .
H53B H 0.719279 0.754533 0.206514 0.045 Uiso 1 1 calc R U . . .
C54 C 0.5764(5) 0.8119(3) 0.3011(2) 0.0346(8) Uani 1 1 d . . . . .
N55 N 0.5078(4) 0.8810(3) 0.3337(2) 0.0484(8) Uani 1 1 d . . . . .

loop_
_atom_site_aniso_label
_atom_site_aniso_U_11
_atom_site_aniso_U_22
_atom_site_aniso_U_33
_atom_site_aniso_U_23
_atom_site_aniso_U_13
_atom_site_aniso_U_12
Fe1 0.0196(2) 0.0141(2) 0.0173(2) -0.00446(15) -0.00154(16) 0.00072(16)
N2 0.0193(11) 0.0143(12) 0.0201(11) -0.0052(9) -0.0031(9) -0.0001(9)
C3 0.0202(14) 0.0195(15) 0.0181(13) -0.0024(10) -0.0011(10) 0.0012(11)
C4 0.0240(15) 0.0196(15) 0.0189(13) -0.0050(10) -0.0033(11) 0.0020(11)
C5 0.0226(14) 0.0172(15) 0.0239(14) -0.0046(11) -0.0031(11) -0.0006(11)
C6 0.0238(14) 0.0166(15) 0.0217(14) -0.0022(10) -0.0040(11) 0.0007(11)
C7 0.0196(13) 0.0195(15) 0.0183(13) -0.0021(10) -0.0028(10) 0.0005(11)
N8 0.0260(13) 0.0158(13) 0.0196(11) -0.0037(9) -0.0039(9) 0.0023(10)
N9 0.0236(12) 0.0175(13) 0.0236(12) -0.0058(9) -0.0030(9) -0.0002(10)
C10 0.0249(15) 0.0155(15) 0.0275(15) -0.0003(11) -0.0034(12) 0.0025(11)
C11 0.0365(17) 0.0221(16) 0.0246(15) 0.0004(11) -0.0093(13) 0.0020(13)
C12 0.0299(16) 0.0248(16) 0.0183(13) -0.0018(11) -0.0049(11) 0.0013(12)
N13 0.0212(12) 0.0190(13) 0.0205(11) -0.0030(9) -0.0030(9) 0.0006(9)
N14 0.0215(12) 0.0150(12) 0.0220(12) -0.0035(9) -0.0028(9) 0.0023(9)
C15 0.0233(15) 0.0258(16) 0.0193(13) -0.0068(11) -0.0033(11) -0.0007(12)
C16 0.0286(16) 0.0278(17) 0.0224(14) -0.0036(11) -0.0067(12) 0.0023(13)
C17 0.0277(15) 0.0219(16) 0.0235(14) -0.0003(11) -0.0073(11) -0.0001(12)
N18 0.0341(14) 0.0190(13) 0.0224(12) -0.0065(9) -0.0074(10) 0.0024(10)
C19 0.0281(16) 0.0205(16) 0.0272(15) -0.0059(11) -0.0009(12) 0.0017(12)
O20 0.0586(16) 0.0206(12) 0.0309(12) -0.0048(9) -0.0124(11) 0.0099(11)
C21 0.0387(19) 0.0196(16) 0.0363(17) -0.0099(13) -0.0022(14) 0.0020(13)
N22 0.0209(12) 0.0129(12) 0.0198(11) -0.0038(8) -0.0026(9) 0.0005(9)
C23 0.0209(14) 0.0198(15) 0.0187(13) -0.0008(10) -0.0032(10) 0.0005(11)
C24 0.0207(14) 0.0218(15) 0.0222(13) -0.0041(11) -0.0025(11) 0.0028(11)
C25 0.0267(15) 0.0188(15) 0.0206(14) -0.0027(10) -0.0043(11) 0.0015(12)
C26 0.0228(14) 0.0170(15) 0.0243(14) -0.0047(11) -0.0048(11) -0.0008(11)
C27 0.0202(14) 0.0187(15) 0.0209(13) -0.0013(10) -0.0034(10) 0.0014(11)
N28 0.0197(12) 0.0195(13) 0.0229(12) -0.0061(9) -0.0038(9) 0.0024(9)
N29 0.0249(13) 0.0162(12) 0.0188(11) -0.0041(9) -0.0021(9) -0.0008(10)
C30 0.0251(15) 0.0213(16) 0.0249(14) -0.0043(11) -0.0041(11) -0.0049(12)
C31 0.0266(16) 0.0291(18) 0.0320(16) -0.0040(13) -0.0049(13) -0.0075(13)
C32 0.0210(15) 0.0291(17) 0.0278(15) -0.0029(12) -0.0006(12) -0.0035(12)
N33 0.0202(12) 0.0148(12) 0.0237(12) -0.0040(9) -0.0021(9) -0.0011(9)
N34 0.0237(12) 0.0162(12) 0.0219(11) -0.0036(9) -0.0028(9) 0.0023(9)
C35 0.0223(15) 0.0208(15) 0.0237(14) -0.0023(11) -0.0003(11) 0.0018(11)
C36 0.0209(14) 0.0214(16) 0.0297(15) -0.0006(11) 0.0024(11) -0.0008(12)
C37 0.0254(15) 0.0156(15) 0.0283(15) -0.0003(11) -0.0065(12) -0.0015(11)
N38 0.0303(14) 0.0212(14) 0.0244(13) -0.0071(10) 0.0007(10) 0.0003(10)
C39 0.0340(17) 0.0183(16) 0.0256(15) -0.0064(11) -0.0084(13) 0.0022(12)
O40 0.0334(12) 0.0225(12) 0.0340(12) -0.0077(9) -0.0018(10) -0.0014(9)
C41 0.048(2) 0.0256(18) 0.0360(18) -0.0132(14) 0.0015(15) -0.0023(15)
C52 0.070(3) 0.033(2) 0.053(2) -0.0032(17) -0.027(2) -0.0064(19)
C53 0.047(2) 0.033(2) 0.0296(17) -0.0042(13) 0.0017(15) -0.0070(16)
C54 0.0397(19) 0.034(2) 0.0312(17) -0.0027(14) -0.0075(14) -0.0091(15)
N55 0.052(2) 0.043(2) 0.051(2) -0.0188(16) -0.0054(16) 0.0014(16)

loop_
_atom_type_symbol
_atom_type_description
_atom_type_scat_dispersion_real
_atom_type_scat_dispersion_imag
_atom_type_scat_source
C C 0.0181 0.0091 'International Tables Vol C Tables 4.2.6.8 and 6.1.1.4'
H H 0.0000 0.0000 'International Tables Vol C Tables 4.2.6.8 and 6.1.1.4'
N N 0.0311 0.0180 'International Tables Vol C Tables 4.2.6.8 and 6.1.1.4'
O O 0.0492 0.0322 'International Tables Vol C Tables 4.2.6.8 and 6.1.1.4'
Cl Cl 0.3639 0.7018 'International Tables Vol C Tables 4.2.6.8 and 6.1.1.4'
Fe Fe -1.1336 3.1974 'International Tables Vol C Tables 4.2.6.8 and 6.1.1.4'
B B 0.0090 0.0039 'International Tables Vol C Tables 4.2.6.8 and 6.1.1.4'
F F 0.0727 0.0534 'International Tables Vol C Tables 4.2.6.8 and 6.1.1.4'

loop_
_geom_angle_atom_site_label_1
_geom_angle_atom_site_label_2
_geom_angle_atom_site_label_3
_geom_angle
_geom_angle_site_symmetry_1
_geom_angle_site_symmetry_3
_geom_angle_publ_flag
N2 Fe1 N9 79.74(10) . . ?
N2 Fe1 N14 79.62(10) . . ?
N2 Fe1 N22 174.23(10) . . ?
N2 Fe1 N29 95.84(10) . . ?
N2 Fe1 N34 104.40(10) . . ?
N14 Fe1 N9 159.36(10) . . ?
N14 Fe1 N29 89.68(10) . . ?
N14 Fe1 N34 92.88(10) . . ?
N22 Fe1 N9 104.41(10) . . ?
N22 Fe1 N14 96.14(10) . . ?
N22 Fe1 N29 80.14(10) . . ?
N22 Fe1 N34 79.60(10) . . ?
N29 Fe1 N9 91.97(10) . . ?
N29 Fe1 N34 159.73(10) . . ?
N34 Fe1 N9 92.66(10) . . ?
C3 N2 Fe1 120.6(2) . . ?
C3 N2 C7 118.6(2) . . ?
C7 N2 Fe1 120.32(19) . . ?
N2 C3 C4 123.6(3) . . ?
N2 C3 N8 110.9(2) . . ?
C4 C3 N8 125.5(3) . . ?
C3 C4 H4 121.5 . . ?
C3 C4 C5 117.0(3) . . ?
C5 C4 H4 121.5 . . ?
C6 C5 C4 120.7(3) . . ?
N18 C5 C4 115.6(3) . . ?
N18 C5 C6 123.7(3) . . ?
C5 C6 H6 121.8 . . ?
C7 C6 C5 116.3(3) . . ?
C7 C6 H6 121.8 . . ?
N2 C7 C6 123.8(3) . . ?
N2 C7 N13 110.3(2) . . ?
C6 C7 N13 125.9(3) . . ?
N9 N8 C3 116.5(2) . . ?
C12 N8 C3 132.5(3) . . ?
C12 N8 N9 110.8(2) . . ?
N8 N9 Fe1 112.08(17) . . ?
C10 N9 Fe1 142.5(2) . . ?
C10 N9 N8 105.2(2) . . ?
N9 C10 H10 124.5 . . ?
N9 C10 C11 111.0(3) . . ?
C11 C10 H10 124.5 . . ?
C10 C11 H11 127.2 . . ?
C12 C11 C10 105.7(3) . . ?
C12 C11 H11 127.2 . . ?
N8 C12 C11 107.3(3) . . ?
N8 C12 H12 126.4 . . ?
C11 C12 H12 126.4 . . ?
N14 N13 C7 116.1(2) . . ?
C17 N13 C7 132.8(3) . . ?
C17 N13 N14 111.0(2) . . ?
N13 N14 Fe1 113.48(18) . . ?
C15 N14 Fe1 140.6(2) . . ?
C15 N14 N13 105.6(2) . . ?
N14 C15 H15 124.7 . . ?
N14 C15 C16 110.6(3) . . ?
C16 C15 H15 124.7 . . ?
C15 C16 H16 126.8 . . ?
C17 C16 C15 106.4(3) . . ?
C17 C16 H16 126.8 . . ?
N13 C17 C16 106.4(3) . . ?
N13 C17 H17 126.8 . . ?
C16 C17 H17 126.8 . . ?
C5 N18 H18 116.1 . . ?
C19 N18 C5 127.8(3) . . ?
C19 N18 H18 116.1 . . ?
N18 C19 C21 112.8(3) . . ?
O20 C19 N18 123.6(3) . . ?
O20 C19 C21 123.6(3) . . ?
C19 C21 H21A 109.5 . . ?
C19 C21 H21B 109.5 . . ?
C19 C21 H21C 109.5 . . ?
H21A C21 H21B 109.5 . . ?
H21A C21 H21C 109.5 . . ?
H21B C21 H21C 109.5 . . ?
C23 N22 Fe1 119.7(2) . . ?
C27 N22 Fe1 120.8(2) . . ?
C27 N22 C23 119.0(2) . . ?
N22 C23 C24 123.0(3) . . ?
N22 C23 N28 110.7(2) . . ?
C24 C23 N28 126.3(3) . . ?
C23 C24 H24 121.4 . . ?
C23 C24 C25 117.2(3) . . ?
C25 C24 H24 121.4 . . ?
C26 C25 C24 120.7(3) . . ?
N38 C25 C24 116.6(3) . . ?
N38 C25 C26 122.6(3) . . ?
C25 C26 H26 121.8 . . ?
C27 C26 C25 116.4(3) . . ?
C27 C26 H26 121.8 . . ?
N22 C27 C26 123.7(3) . . ?
N22 C27 N33 110.8(2) . . ?
C26 C27 N33 125.5(3) . . ?
N29 N28 C23 116.6(2) . . ?
C32 N28 C23 132.6(3) . . ?
C32 N28 N29 110.8(2) . . ?
N28 N29 Fe1 112.54(18) . . ?
C30 N29 Fe1 141.9(2) . . ?
C30 N29 N28 105.4(2) . . ?
N29 C30 H30 124.5 . . ?
N29 C30 C31 111.1(3) . . ?
C31 C30 H30 124.5 . . ?
C30 C31 H31 127.0 . . ?
C32 C31 C30 106.0(3) . . ?
C32 C31 H31 127.0 . . ?
N28 C32 C31 106.7(3) . . ?
N28 C32 H32 126.7 . . ?
C31 C32 H32 126.7 . . ?
N34 N33 C27 116.6(2) . . ?
C37 N33 C27 132.7(3) . . ?
C37 N33 N34 110.7(2) . . ?
N33 N34 Fe1 112.02(18) . . ?
C35 N34 Fe1 142.8(2) . . ?
C35 N34 N33 105.1(2) . . ?
N34 C35 H35 124.5 . . ?
N34 C35 C36 111.0(3) . . ?
C36 C35 H35 124.5 . . ?
C35 C36 H36 127.0 . . ?
C37 C36 C35 106.1(3) . . ?
C37 C36 H36 127.0 . . ?
N33 C37 C36 107.0(3) . . ?
N33 C37 H37 126.5 . . ?
C36 C37 H37 126.5 . . ?
C25 N38 H38 116.5 . . ?
C39 N38 C25 127.0(3) . . ?
C39 N38 H38 116.5 . . ?
N38 C39 C41 113.3(3) . . ?
O40 C39 N38 123.5(3) . . ?
O40 C39 C41 123.2(3) . . ?
C39 C41 H41A 109.5 . . ?
C39 C41 H41B 109.5 . . ?
C39 C41 H41C 109.5 . . ?
H41A C41 H41B 109.5 . . ?
H41A C41 H41C 109.5 . . ?
H41B C41 H41C 109.5 . . ?
F44 B42 F43 109.8(8) . . ?
F44 B42 F45 109.4(8) . . ?
F44 B42 F46 117.6(9) . . ?
F45 B42 F43 100.7(7) . . ?
F46 B42 F43 109.6(8) . . ?
F46 B42 F45 108.5(8) . . ?
O43 Cl42 O44 109.3(4) . . ?
O43 Cl42 O45 113.5(4) . . ?
O43 Cl42 O46 109.4(3) . . ?
O44 Cl42 O46 107.4(4) . . ?
O45 Cl42 O44 108.9(4) . . ?
O45 Cl42 O46 108.2(3) . . ?
F48 B47 F50 108.3(9) . . ?
F48 B47 F51 106.9(9) . . ?
F49 B47 F48 117.2(10) . . ?
F49 B47 F50 108.1(9) . . ?
F49 B47 F51 117.2(9) . . ?
F51 B47 F50 96.9(8) . . ?
O48 Cl47 O50 105.4(4) . . ?
O48 Cl47 O51 111.0(4) . . ?
O49 Cl47 O48 118.4(4) . . ?
O49 Cl47 O50 107.7(3) . . ?
O49 Cl47 O51 107.4(4) . . ?
O50 Cl47 O51 106.1(4) . . ?
H52A C52 H52B 109.5 . . ?
H52A C52 H52C 109.5 . . ?
H52B C52 H52C 109.5 . . ?
C53 C52 H52A 109.5 . . ?
C53 C52 H52B 109.5 . . ?
C53 C52 H52C 109.5 . . ?
C52 C53 H53A 109.3 . . ?
C52 C53 H53B 109.3 . . ?
H53A C53 H53B 108.0 . . ?
C54 C53 C52 111.4(3) . . ?
C54 C53 H53A 109.3 . . ?
C54 C53 H53B 109.3 . . ?
N55 C54 C53 178.7(4) . . ?

loop_
_geom_bond_atom_site_label_1
_geom_bond_atom_site_label_2
_geom_bond_distance
_geom_bond_site_symmetry_2
_geom_bond_publ_flag
Fe1 N2 1.902(2) . ?
Fe1 N9 1.993(2) . ?
Fe1 N14 1.960(2) . ?
Fe1 N22 1.907(2) . ?
Fe1 N29 1.969(3) . ?
Fe1 N34 1.991(3) . ?
N2 C3 1.332(4) . ?
N2 C7 1.336(4) . ?
C3 C4 1.376(4) . ?
C3 N8 1.404(4) . ?
C4 H4 0.9500 . ?
C4 C5 1.404(4) . ?
C5 C6 1.403(4) . ?
C5 N18 1.393(4) . ?
C6 H6 0.9500 . ?
C6 C7 1.383(4) . ?
C7 N13 1.405(4) . ?
N8 N9 1.384(3) . ?
N8 C12 1.351(4) . ?
N9 C10 1.324(4) . ?
C10 H10 0.9500 . ?
C10 C11 1.405(4) . ?
C11 H11 0.9500 . ?
C11 C12 1.370(4) . ?
C12 H12 0.9500 . ?
N13 N14 1.373(3) . ?
N13 C17 1.364(4) . ?
N14 C15 1.327(4) . ?
C15 H15 0.9500 . ?
C15 C16 1.400(4) . ?
C16 H16 0.9500 . ?
C16 C17 1.369(4) . ?
C17 H17 0.9500 . ?
N18 H18 0.8800 . ?
N18 C19 1.377(4) . ?
C19 O20 1.201(4) . ?
C19 C21 1.516(4) . ?
C21 H21A 0.9800 . ?
C21 H21B 0.9800 . ?
C21 H21C 0.9800 . ?
N22 C23 1.340(4) . ?
N22 C27 1.330(4) . ?
C23 C24 1.373(4) . ?
C23 N28 1.401(4) . ?
C24 H24 0.9500 . ?
C24 C25 1.406(4) . ?
C25 C26 1.398(4) . ?
C25 N38 1.392(4) . ?
C26 H26 0.9500 . ?
C26 C27 1.385(4) . ?
C27 N33 1.400(4) . ?
N28 N29 1.382(3) . ?
N28 C32 1.361(4) . ?
N29 C30 1.315(4) . ?
C30 H30 0.9500 . ?
C30 C31 1.405(4) . ?
C31 H31 0.9500 . ?
C31 C32 1.366(5) . ?
C32 H32 0.9500 . ?
N33 N34 1.392(3) . ?
N33 C37 1.356(4) . ?
N34 C35 1.318(4) . ?
C35 H35 0.9500 . ?
C35 C36 1.408(5) . ?
C36 H36 0.9500 . ?
C36 C37 1.364(4) . ?
C37 H37 0.9500 . ?
N38 H38 0.8800 . ?
N38 C39 1.380(4) . ?
C39 O40 1.210(4) . ?
C39 C41 1.512(4) . ?
C41 H41A 0.9800 . ?
C41 H41B 0.9800 . ?
C41 H41C 0.9800 . ?
B42 F43 1.509(12) . ?
B42 F44 1.315(11) . ?
B42 F45 1.458(12) . ?
B42 F46 1.338(11) . ?
Cl42 O43 1.392(6) . ?
Cl42 O44 1.455(6) . ?
Cl42 O45 1.441(6) . ?
Cl42 O46 1.474(5) . ?
B47 F48 1.338(12) . ?
B47 F49 1.314(12) . ?
B47 F50 1.529(13) . ?
B47 F51 1.470(12) . ?
Cl47 O48 1.410(6) . ?
Cl47 O49 1.361(5) . ?
Cl47 O50 1.495(5) . ?
Cl47 O51 1.495(6) . ?
C52 H52A 0.9800 . ?
C52 H52B 0.9800 . ?
C52 H52C 0.9800 . ?
C52 C53 1.522(6) . ?
C53 H53A 0.9900 . ?
C53 H53B 0.9900 . ?
C53 C54 1.457(5) . ?
C54 N55 1.138(5) . ?

loop_
_geom_hbond_atom_site_label_D
_geom_hbond_atom_site_label_H
_geom_hbond_atom_site_label_A
_geom_hbond_distance_DH
_geom_hbond_distance_HA
_geom_hbond_distance_DA
_geom_hbond_angle_DHA
_geom_hbond_site_symmetry_A
_geom_hbond_publ_flag
N18 H18 F46 0.88 1.98 2.855(5) 176.3 . yes
N18 H18 O46 0.88 2.05 2.915(5) 165.9 . yes
N38 H38 F51 0.88 2.04 2.873(9) 157.0 . yes
N38 H38 O51 0.88 2.10 2.942(8) 159.0 . yes

loop_
_geom_torsion_atom_site_label_1
_geom_torsion_atom_site_label_2
_geom_torsion_atom_site_label_3
_geom_torsion_atom_site_label_4
_geom_torsion
_geom_torsion_site_symmetry_1
_geom_torsion_site_symmetry_2
_geom_torsion_site_symmetry_3
_geom_torsion_site_symmetry_4
_geom_torsion_publ_flag
Fe1 N2 C3 C4 -174.4(2) . . . . ?
Fe1 N2 C3 N8 3.5(3) . . . . ?
Fe1 N2 C7 C6 173.4(2) . . . . ?
Fe1 N2 C7 N13 -4.5(3) . . . . ?
Fe1 N9 C10 C11 -173.1(3) . . . . ?
Fe1 N14 C15 C16 173.1(2) . . . . ?
Fe1 N22 C23 C24 175.1(2) . . . . ?
Fe1 N22 C23 N28 -4.7(3) . . . . ?
Fe1 N22 C27 C26 -175.3(2) . . . . ?
Fe1 N22 C27 N33 3.3(3) . . . . ?
Fe1 N29 C30 C31 174.2(2) . . . . ?
Fe1 N34 C35 C36 -178.5(3) . . . . ?
N2 C3 C4 C5 1.7(4) . . . . ?
N2 C3 N8 N9 -0.8(3) . . . . ?
N2 C3 N8 C12 -176.8(3) . . . . ?
N2 C7 N13 N14 2.1(3) . . . . ?
N2 C7 N13 C17 177.4(3) . . . . ?
C3 N2 C7 C6 1.4(4) . . . . ?
C3 N2 C7 N13 -176.5(2) . . . . ?
C3 C4 C5 C6 0.0(4) . . . . ?
C3 C4 C5 N18 177.8(3) . . . . ?
C3 N8 N9 Fe1 -1.9(3) . . . . ?
C3 N8 N9 C10 -177.7(2) . . . . ?
C3 N8 C12 C11 177.0(3) . . . . ?
C4 C3 N8 N9 177.0(3) . . . . ?
C4 C3 N8 C12 1.1(5) . . . . ?
C4 C5 C6 C7 -0.9(4) . . . . ?
C4 C5 N18 C19 174.8(3) . . . . ?
C5 C6 C7 N2 0.2(4) . . . . ?
C5 C6 C7 N13 177.8(3) . . . . ?
C5 N18 C19 O20 -4.7(5) . . . . ?
C5 N18 C19 C21 174.2(3) . . . . ?
C6 C5 N18 C19 -7.5(5) . . . . ?
C6 C7 N13 N14 -175.7(3) . . . . ?
C6 C7 N13 C17 -0.5(5) . . . . ?
C7 N2 C3 C4 -2.4(4) . . . . ?
C7 N2 C3 N8 175.5(2) . . . . ?
C7 N13 N14 Fe1 0.9(3) . . . . ?
C7 N13 N14 C15 176.2(2) . . . . ?
C7 N13 C17 C16 -175.2(3) . . . . ?
N8 C3 C4 C5 -175.9(3) . . . . ?
N8 N9 C10 C11 0.5(3) . . . . ?
N9 N8 C12 C11 0.9(3) . . . . ?
N9 C10 C11 C12 0.0(4) . . . . ?
C10 C11 C12 N8 -0.5(4) . . . . ?
C12 N8 N9 Fe1 174.9(2) . . . . ?
C12 N8 N9 C10 -0.9(3) . . . . ?
N13 N14 C15 C16 -0.2(3) . . . . ?
N14 N13 C17 C16 0.2(3) . . . . ?
N14 C15 C16 C17 0.3(4) . . . . ?
C15 C16 C17 N13 -0.3(3) . . . . ?
C17 N13 N14 Fe1 -175.36(19) . . . . ?
C17 N13 N14 C15 0.0(3) . . . . ?
N18 C5 C6 C7 -178.5(3) . . . . ?
N22 C23 C24 C25 -0.4(4) . . . . ?
N22 C23 N28 N29 1.5(3) . . . . ?
N22 C23 N28 C32 178.7(3) . . . . ?
N22 C27 N33 N34 -0.4(3) . . . . ?
N22 C27 N33 C37 178.1(3) . . . . ?
C23 N22 C27 C26 -3.3(4) . . . . ?
C23 N22 C27 N33 175.4(2) . . . . ?
C23 C24 C25 C26 -1.9(4) . . . . ?
C23 C24 C25 N38 179.6(3) . . . . ?
C23 N28 N29 Fe1 2.0(3) . . . . ?
C23 N28 N29 C30 178.9(2) . . . . ?
C23 N28 C32 C31 -178.0(3) . . . . ?
C24 C23 N28 N29 -178.3(3) . . . . ?
C24 C23 N28 C32 -1.1(5) . . . . ?
C24 C25 C26 C27 1.7(4) . . . . ?
C24 C25 N38 C39 -163.5(3) . . . . ?
C25 C26 C27 N22 1.0(4) . . . . ?
C25 C26 C27 N33 -177.5(3) . . . . ?
C25 N38 C39 O40 -0.9(5) . . . . ?
C25 N38 C39 C41 176.9(3) . . . . ?
C26 C25 N38 C39 18.1(5) . . . . ?
C26 C27 N33 N34 178.3(3) . . . . ?
C26 C27 N33 C37 -3.2(5) . . . . ?
C27 N22 C23 C24 3.0(4) . . . . ?
C27 N22 C23 N28 -176.8(2) . . . . ?
C27 N33 N34 Fe1 -2.4(3) . . . . ?
C27 N33 N34 C35 178.2(2) . . . . ?
C27 N33 C37 C36 -178.2(3) . . . . ?
N28 C23 C24 C25 179.4(3) . . . . ?
N28 N29 C30 C31 -1.2(3) . . . . ?
N29 N28 C32 C31 -0.6(3) . . . . ?
N29 C30 C31 C32 0.9(4) . . . . ?
C30 C31 C32 N28 -0.1(4) . . . . ?
C32 N28 N29 Fe1 -175.75(19) . . . . ?
C32 N28 N29 C30 1.2(3) . . . . ?
N33 N34 C35 C36 0.7(3) . . . . ?
N34 N33 C37 C36 0.4(3) . . . . ?
N34 C35 C36 C37 -0.4(4) . . . . ?
C35 C36 C37 N33 0.0(3) . . . . ?
C37 N33 N34 Fe1 178.78(18) . . . . ?
C37 N33 N34 C35 -0.7(3) . . . . ?
N38 C25 C26 C27 -179.9(3) . . . . ?
